data_7122985
loop_
_publ_author_name
'Okuda, Jun'
'Lemmerz, Lara E.'
'Mukherjee, Debabrata'
'Spaniol, Thomas Paul'
'Laurent, Maron'
'Menard, Gabriel'
'Wong, Anthony'

_publ_section_title
;
 Cationic Magnesium Hydride [MgH]+ Stabilized by an NNNN-Type Macrocycle
;
_journal_name_full 'Chemical Communications'
_journal_paper_doi 10.1039/C9CC00490D
_journal_year 2019
_chemical_formula_moiety 'C32 H36 B, C19 H35 Mg N4 O'
_chemical_formula_sum 'C51 H71 B Mg N4 O'
_chemical_formula_weight 791.23
_chemical_properties_physical Air-sensitive,Moisture-sensitive,Oxygen-sensitive
_space_group_crystal_system orthorhombic
_space_group_IT_number 19
_space_group_name_Hall 'P 2ac 2ab'
_space_group_name_H-M_alt 'P 21 21 21'
_symmetry_space_group_name_Hall 'P 2ac 2ab'
_symmetry_space_group_name_H-M 'P 21 21 21'
_atom_sites_solution_hydrogens geom
_audit_creation_method SHELXL-2018/3
_audit_update_record
;
2019-01-18 deposited with the CCDC.    2019-02-13 downloaded from the CCDC.
;
_cell_angle_alpha 90
_cell_angle_beta 90
_cell_angle_gamma 90
_cell_formula_units_Z 4
_cell_length_a 13.4152(10)
_cell_length_b 16.7170(12)
_cell_length_c 20.2430(16)
_cell_measurement_reflns_used 4190
_cell_measurement_temperature 100(2)
_cell_measurement_theta_max 20.19
_cell_measurement_theta_min 2.19
_cell_volume 4539.7(6)
_computing_cell_refinement 'Bruker SAINT'
_computing_data_collection 'Bruker APEX2'
_computing_data_reduction 'Bruker SAINT'
_computing_molecular_graphics 'Diamond (Brandenburg)'
_computing_structure_refinement 'SHELXL-2018/3 (Sheldrick, 2018)'
_computing_structure_solution 'SIR-92 (Altomare)'
_diffrn_ambient_temperature 100(2)
_diffrn_measured_fraction_theta_full 0.999
_diffrn_measured_fraction_theta_max 0.999
_diffrn_measurement_device_type 'Bruker APEX CCD'
_diffrn_measurement_method '\w scans'
_diffrn_radiation_monochromator 'multilayer optics'
_diffrn_radiation_source microsource
_diffrn_radiation_type MoK\a
_diffrn_radiation_wavelength 0.71073
_diffrn_reflns_av_R_equivalents 0.0754
_diffrn_reflns_av_unetI/netI 0.0464
_diffrn_reflns_Laue_measured_fraction_full 0.999
_diffrn_reflns_Laue_measured_fraction_max 0.999
_diffrn_reflns_limit_h_max 14
_diffrn_reflns_limit_h_min -14
_diffrn_reflns_limit_k_max 18
_diffrn_reflns_limit_k_min -18
_diffrn_reflns_limit_l_max 22
_diffrn_reflns_limit_l_min -22
_diffrn_reflns_number 42977
_diffrn_reflns_point_group_measured_fraction_full 0.998
_diffrn_reflns_point_group_measured_fraction_max 0.998
_diffrn_reflns_theta_full 23.287
_diffrn_reflns_theta_max 23.287
_diffrn_reflns_theta_min 1.580
_exptl_absorpt_coefficient_mu 0.080
_exptl_absorpt_correction_T_max 0.7449
_exptl_absorpt_correction_T_min 0.6013
_exptl_absorpt_correction_type multi-scan
_exptl_absorpt_process_details 'sadabs Bruker'
_exptl_crystal_colour colourless
_exptl_crystal_density_diffrn 1.158
_exptl_crystal_description block
_exptl_crystal_F_000 1720
_exptl_crystal_recrystallization_method 'Re-crystallisation from solvent: thf and n-pentane'
_exptl_crystal_size_max 0.450
_exptl_crystal_size_mid 0.270
_exptl_crystal_size_min 0.200
_refine_diff_density_max 0.763
_refine_diff_density_min -0.504
_refine_diff_density_rms 0.049
_refine_ls_abs_structure_details
;
 Flack x determined using 2344 quotients [(I+)-(I-)]/[(I+)+(I-)]
 (Parsons, Flack and Wagner, Acta Cryst. B69 (2013) 249-259).
;
_refine_ls_abs_structure_Flack -0.29(16)
_refine_ls_extinction_method none
_refine_ls_goodness_of_fit_ref 1.063
_refine_ls_hydrogen_treatment constr
_refine_ls_matrix_type full
_refine_ls_number_parameters 535
_refine_ls_number_reflns 6526
_refine_ls_number_restraints 0
_refine_ls_restrained_S_all 1.063
_refine_ls_R_factor_all 0.0597
_refine_ls_R_factor_gt 0.0521
_refine_ls_shift/su_max 0.000
_refine_ls_shift/su_mean 0.000
_refine_ls_structure_factor_coef Fsqd
_refine_ls_weighting_details 'w=1/[\s^2^(Fo^2^)+(0.0625P)^2^+3.4304P] where P=(Fo^2^+2Fc^2^)/3'
_refine_ls_weighting_scheme calc
_refine_ls_wR_factor_gt 0.1285
_refine_ls_wR_factor_ref 0.1341
_reflns_Friedel_coverage 0.785
_reflns_Friedel_fraction_full 0.997
_reflns_Friedel_fraction_max 0.997
_reflns_number_gt 5889
_reflns_number_total 6526
_reflns_threshold_expression 'I > 2\s(I)'
_cod_data_source_file c9cc00490d2.cif
_cod_data_source_block 6
_cod_database_code 7122985
_shelx_shelxl_version_number 2018/3
_shelx_space_group_comment
;
The symmetry employed for this shelxl refinement is uniquely defined
by the following loop, which should always be used as a source of
symmetry information in preference to the above space-group names.
They are only intended as comments.
;
_shelx_estimated_absorpt_t_min 0.965
_shelx_estimated_absorpt_t_max 0.984

loop_
_space_group_symop_operation_xyz
'x, y, z'
'-x+1/2, -y, z+1/2'
'x+1/2, -y+1/2, -z'
'-x, y+1/2, -z+1/2'

loop_
_atom_site_label
_atom_site_type_symbol
_atom_site_fract_x
_atom_site_fract_y
_atom_site_fract_z
_atom_site_U_iso_or_equiv
_atom_site_adp_type
_atom_site_occupancy
_atom_site_site_symmetry_order
_atom_site_calc_flag
_atom_site_refinement_flags_posn
_atom_site_refinement_flags_adp
Mg1 Mg 0.03736(12) 0.95709(9) 0.06257(8) 0.0226(4) Uani 1 1 d . .
O1 O 0.1127(3) 0.8645(2) 0.07734(18) 0.0340(9) Uani 1 1 d . .
N1 N 0.0073(3) 0.9856(2) -0.04301(19) 0.0283(10) Uani 1 1 d . .
N2 N 0.1349(4) 1.0628(2) 0.0495(2) 0.0362(11) Uani 1 1 d . .
N3 N -0.0165(3) 1.0307(3) 0.1459(2) 0.0335(11) Uani 1 1 d . .
N4 N -0.1203(3) 0.9241(2) 0.0580(2) 0.0268(9) Uani 1 1 d . .
C1 C 0.0522(5) 1.0640(4) -0.0590(3) 0.0522(17) Uani 1 1 d . .
H1A H 0.068085 1.065329 -0.106773 0.063 Uiso 1 1 calc R U
H1B H 0.002517 1.106466 -0.050255 0.063 Uiso 1 1 calc R U
C2 C 0.1376(7) 1.0805(5) -0.0237(4) 0.091(3) Uani 1 1 d . .
H2A H 0.153387 1.137908 -0.029486 0.110 Uiso 1 1 calc R U
H2B H 0.193053 1.049579 -0.043442 0.110 Uiso 1 1 calc R U
C3 C 0.0989(4) 1.1274(3) 0.0924(4) 0.059(2) Uani 1 1 d . .
H3A H 0.099718 1.178273 0.067403 0.071 Uiso 1 1 calc R U
H3B H 0.144769 1.133161 0.130390 0.071 Uiso 1 1 calc R U
C4 C -0.0062(5) 1.1125(4) 0.1181(4) 0.060(2) Uani 1 1 d . .
H4A H -0.022101 1.152264 0.152773 0.072 Uiso 1 1 calc R U
H4B H -0.054537 1.119486 0.081606 0.072 Uiso 1 1 calc R U
C5 C -0.1238(4) 1.0115(4) 0.1579(3) 0.0414(14) Uani 1 1 d . .
H5A H -0.157550 1.058695 0.177129 0.050 Uiso 1 1 calc R U
H5B H -0.128745 0.967003 0.190013 0.050 Uiso 1 1 calc R U
C6 C -0.1758(4) 0.9878(3) 0.0940(3) 0.0334(13) Uani 1 1 d . .
H6A H -0.243821 0.968440 0.104237 0.040 Uiso 1 1 calc R U
H6B H -0.182060 1.035413 0.065230 0.040 Uiso 1 1 calc R U
C7 C -0.1509(4) 0.9209(3) -0.0119(2) 0.0326(13) Uani 1 1 d . .
H7A H -0.224285 0.926114 -0.014811 0.039 Uiso 1 1 calc R U
H7B H -0.131998 0.868470 -0.030747 0.039 Uiso 1 1 calc R U
C8 C -0.1022(4) 0.9873(3) -0.0518(3) 0.0340(13) Uani 1 1 d . .
H8A H -0.118675 0.980468 -0.099147 0.041 Uiso 1 1 calc R U
H8B H -0.128546 1.039758 -0.037253 0.041 Uiso 1 1 calc R U
C9 C 0.0491(4) 0.9224(3) -0.0847(3) 0.0383(13) Uani 1 1 d . .
H9A H 0.041239 0.936974 -0.131306 0.057 Uiso 1 1 calc R U
H9B H 0.014096 0.871997 -0.076106 0.057 Uiso 1 1 calc R U
H9C H 0.120131 0.915822 -0.074637 0.057 Uiso 1 1 calc R U
C10 C 0.2378(4) 1.0413(3) 0.0670(3) 0.0430(15) Uani 1 1 d . .
H10A H 0.240259 1.023901 0.113182 0.065 Uiso 1 1 calc R U
H10B H 0.281162 1.087925 0.061033 0.065 Uiso 1 1 calc R U
H10C H 0.260692 0.997699 0.038361 0.065 Uiso 1 1 calc R U
C11 C 0.0388(6) 1.0239(5) 0.2084(3) 0.075(2) Uani 1 1 d . .
H11A H 0.022591 0.972864 0.229654 0.112 Uiso 1 1 calc R U
H11B H 0.020237 1.068084 0.237660 0.112 Uiso 1 1 calc R U
H11C H 0.110563 1.026120 0.199376 0.112 Uiso 1 1 calc R U
C12 C -0.1388(4) 0.8454(3) 0.0897(3) 0.0407(14) Uani 1 1 d . .
H12A H -0.102035 0.803752 0.065934 0.061 Uiso 1 1 calc R U
H12B H -0.210292 0.833379 0.088391 0.061 Uiso 1 1 calc R U
H12C H -0.116344 0.847127 0.135769 0.061 Uiso 1 1 calc R U
C13 C 0.2052(4) 0.8320(3) 0.0750(3) 0.0397(14) Uani 1 1 d . .
H13A H 0.253752 0.871694 0.091780 0.048 Uiso 1 1 calc R U
H13B H 0.222265 0.820770 0.028299 0.048 Uiso 1 1 calc R U
C14 C 0.2159(4) 0.7560(3) 0.1142(3) 0.0327(13) Uani 1 1 d . .
C15 C 0.3065(4) 0.7362(3) 0.1437(2) 0.0326(13) Uani 1 1 d . .
H15 H 0.361051 0.772326 0.140947 0.039 Uiso 1 1 calc R U
C16 C 0.3178(4) 0.6644(3) 0.1768(3) 0.0371(14) Uani 1 1 d . .
H16 H 0.380147 0.651437 0.196358 0.045 Uiso 1 1 calc R U
C17 C 0.2388(4) 0.6110(3) 0.1817(3) 0.0375(14) Uani 1 1 d . .
H17 H 0.247056 0.561013 0.203337 0.045 Uiso 1 1 calc R U
C18 C 0.1479(4) 0.6319(3) 0.1545(3) 0.0359(13) Uani 1 1 d . .
H18 H 0.092677 0.596634 0.158446 0.043 Uiso 1 1 calc R U
C19 C 0.1368(4) 0.7035(3) 0.1218(3) 0.0318(12) Uani 1 1 d . .
H19 H 0.073541 0.717224 0.103951 0.038 Uiso 1 1 calc R U
B4 B 0.6898(4) 0.7582(3) 0.2677(3) 0.0186(11) Uani 1 1 d . .
C20 C 0.6438(3) 0.8176(3) 0.2100(2) 0.0183(10) Uani 1 1 d . .
C21 C 0.6358(3) 0.9005(3) 0.2207(2) 0.0224(11) Uani 1 1 d . .
H21 H 0.661796 0.922336 0.260465 0.027 Uiso 1 1 calc R U
C22 C 0.5909(3) 0.9521(3) 0.1751(2) 0.0222(11) Uani 1 1 d . .
C23 C 0.5560(3) 0.9206(3) 0.1157(2) 0.0246(11) Uani 1 1 d . .
H23 H 0.527082 0.955259 0.083858 0.030 Uiso 1 1 calc R U
C24 C 0.5627(3) 0.8395(3) 0.1023(2) 0.0249(11) Uani 1 1 d . .
C25 C 0.6049(3) 0.7898(3) 0.1501(2) 0.0219(11) Uani 1 1 d . .
H25 H 0.607455 0.733951 0.141457 0.026 Uiso 1 1 calc R U
C26 C 0.5812(4) 1.0407(3) 0.1892(3) 0.0346(13) Uani 1 1 d . .
H26A H 0.548837 1.067113 0.151628 0.052 Uiso 1 1 calc R U
H26B H 0.647505 1.063771 0.195975 0.052 Uiso 1 1 calc R U
H26C H 0.540798 1.048492 0.228991 0.052 Uiso 1 1 calc R U
C27 C 0.5239(4) 0.8071(3) 0.0378(3) 0.0377(14) Uani 1 1 d . .
H27A H 0.525763 0.849281 0.004208 0.057 Uiso 1 1 calc R U
H27B H 0.455160 0.788631 0.043604 0.057 Uiso 1 1 calc R U
H27C H 0.565722 0.762163 0.023516 0.057 Uiso 1 1 calc R U
C28 C 0.6044(3) 0.7487(3) 0.3272(2) 0.0193(10) Uani 1 1 d . .
C29 C 0.6288(4) 0.7303(3) 0.3924(2) 0.0225(11) Uani 1 1 d . .
H29 H 0.697420 0.726238 0.403593 0.027 Uiso 1 1 calc R U
C30 C 0.5594(4) 0.7175(3) 0.4418(2) 0.0264(11) Uani 1 1 d . .
C31 C 0.4589(4) 0.7225(3) 0.4257(2) 0.0258(11) Uani 1 1 d . .
H31 H 0.410089 0.712617 0.458730 0.031 Uiso 1 1 calc R U
C32 C 0.4290(3) 0.7418(3) 0.3617(2) 0.0225(11) Uani 1 1 d . .
C33 C 0.5020(3) 0.7548(3) 0.3143(2) 0.0186(10) Uani 1 1 d . .
H33 H 0.481439 0.768586 0.270813 0.022 Uiso 1 1 calc R U
C34 C 0.5917(4) 0.6982(4) 0.5118(3) 0.0411(15) Uani 1 1 d . .
H34A H 0.596321 0.640053 0.517214 0.062 Uiso 1 1 calc R U
H34B H 0.542681 0.719648 0.543015 0.062 Uiso 1 1 calc R U
H34C H 0.656938 0.722413 0.520404 0.062 Uiso 1 1 calc R U
C35 C 0.3196(4) 0.7502(3) 0.3454(3) 0.0313(12) Uani 1 1 d . .
H35A H 0.295516 0.802372 0.360630 0.047 Uiso 1 1 calc R U
H35B H 0.281915 0.707623 0.367436 0.047 Uiso 1 1 calc R U
H35C H 0.310281 0.745995 0.297491 0.047 Uiso 1 1 calc R U
C36 C 0.7931(3) 0.7996(3) 0.2984(2) 0.0175(10) Uani 1 1 d . .
C37 C 0.7906(3) 0.8554(3) 0.3507(2) 0.0194(10) Uani 1 1 d . .
H37 H 0.727648 0.868293 0.369400 0.023 Uiso 1 1 calc R U
C38 C 0.8748(3) 0.8926(3) 0.3765(2) 0.0220(11) Uani 1 1 d . .
C39 C 0.9662(4) 0.8765(3) 0.3476(2) 0.0254(11) Uani 1 1 d . .
H39 H 1.024125 0.902953 0.363443 0.030 Uiso 1 1 calc R U
C40 C 0.9746(4) 0.8223(3) 0.2959(2) 0.0256(11) Uani 1 1 d . .
C41 C 0.8886(3) 0.7841(3) 0.2733(2) 0.0207(10) Uani 1 1 d . .
H41 H 0.895041 0.745591 0.239113 0.025 Uiso 1 1 calc R U
C42 C 0.8678(4) 0.9466(3) 0.4359(3) 0.0332(12) Uani 1 1 d . .
H42A H 0.828321 0.994035 0.424693 0.050 Uiso 1 1 calc R U
H42B H 0.934880 0.963122 0.449416 0.050 Uiso 1 1 calc R U
H42C H 0.835614 0.917849 0.472318 0.050 Uiso 1 1 calc R U
C43 C 1.0752(4) 0.8046(4) 0.2651(3) 0.0411(15) Uani 1 1 d . .
H43A H 1.126994 0.834996 0.288302 0.062 Uiso 1 1 calc R U
H43B H 1.074351 0.820159 0.218426 0.062 Uiso 1 1 calc R U
H43C H 1.089445 0.747284 0.268706 0.062 Uiso 1 1 calc R U
C44 C 0.7145(3) 0.6692(3) 0.2371(2) 0.0189(10) Uani 1 1 d . .
C45 C 0.6813(3) 0.5966(3) 0.2651(2) 0.0203(10) Uani 1 1 d . .
H45 H 0.641591 0.599283 0.303871 0.024 Uiso 1 1 calc R U
C46 C 0.7028(3) 0.5215(3) 0.2395(2) 0.0192(10) Uani 1 1 d . .
C47 C 0.7641(3) 0.5168(3) 0.1830(2) 0.0203(10) Uani 1 1 d . .
H47 H 0.781367 0.465976 0.165455 0.024 Uiso 1 1 calc R U
C48 C 0.7993(3) 0.5858(3) 0.1528(2) 0.0213(10) Uani 1 1 d . .
C49 C 0.7730(3) 0.6594(3) 0.1796(2) 0.0193(10) Uani 1 1 d . .
H49 H 0.795857 0.706232 0.157845 0.023 Uiso 1 1 calc R U
C50 C 0.6640(4) 0.4451(3) 0.2705(3) 0.0302(12) Uani 1 1 d . .
H50A H 0.615688 0.419982 0.240711 0.045 Uiso 1 1 calc R U
H50B H 0.631441 0.457662 0.312632 0.045 Uiso 1 1 calc R U
H50C H 0.719613 0.408355 0.278318 0.045 Uiso 1 1 calc R U
C51 C 0.8635(4) 0.5811(3) 0.0912(2) 0.0266(11) Uani 1 1 d . .
H51A H 0.876428 0.524917 0.080438 0.040 Uiso 1 1 calc R U
H51B H 0.926808 0.608689 0.099126 0.040 Uiso 1 1 calc R U
H51C H 0.828584 0.606697 0.054294 0.040 Uiso 1 1 calc R U

loop_
_atom_site_aniso_label
_atom_site_aniso_U_11
_atom_site_aniso_U_22
_atom_site_aniso_U_33
_atom_site_aniso_U_23
_atom_site_aniso_U_13
_atom_site_aniso_U_12
Mg1 0.0253(9) 0.0185(8) 0.0241(9) 0.0027(7) -0.0010(7) -0.0018(7)
O1 0.030(2) 0.0286(19) 0.043(2) 0.0070(16) 0.0002(17) 0.0014(16)
N1 0.037(3) 0.029(2) 0.019(2) -0.0001(18) 0.0023(18) -0.0052(19)
N2 0.050(3) 0.024(2) 0.034(3) 0.0062(19) -0.015(2) -0.017(2)
N3 0.032(3) 0.039(3) 0.030(2) -0.005(2) -0.0083(19) 0.008(2)
N4 0.025(2) 0.026(2) 0.030(2) 0.0016(19) 0.0050(19) -0.0032(18)
C1 0.079(5) 0.047(4) 0.031(3) 0.007(3) -0.007(3) -0.030(4)
C2 0.138(8) 0.072(5) 0.064(5) 0.043(4) -0.047(5) -0.066(5)
C3 0.032(3) 0.026(3) 0.121(6) -0.013(4) -0.016(4) 0.002(3)
C4 0.039(4) 0.030(3) 0.113(6) -0.018(4) -0.006(4) 0.002(3)
C5 0.041(3) 0.047(3) 0.036(3) -0.008(3) 0.009(3) 0.003(3)
C6 0.023(3) 0.037(3) 0.040(3) -0.007(3) 0.003(2) -0.001(2)
C7 0.025(3) 0.038(3) 0.035(3) -0.009(2) -0.001(2) -0.002(2)
C8 0.047(3) 0.032(3) 0.024(3) -0.004(2) -0.007(2) 0.008(3)
C9 0.036(3) 0.046(3) 0.033(3) -0.004(3) 0.005(3) -0.002(3)
C10 0.037(3) 0.035(3) 0.057(4) -0.014(3) 0.017(3) -0.012(3)
C11 0.062(5) 0.128(7) 0.035(4) -0.029(4) -0.008(3) 0.036(5)
C12 0.039(3) 0.038(3) 0.045(3) 0.009(3) 0.005(3) -0.008(3)
C13 0.044(4) 0.027(3) 0.048(3) 0.004(3) 0.002(3) 0.002(3)
C14 0.040(3) 0.029(3) 0.029(3) -0.006(2) 0.001(2) 0.006(3)
C15 0.035(3) 0.037(3) 0.025(3) -0.003(2) 0.002(2) 0.007(3)
C16 0.042(3) 0.039(3) 0.030(3) -0.001(3) -0.003(3) 0.012(3)
C17 0.054(4) 0.029(3) 0.029(3) 0.002(2) 0.006(3) 0.010(3)
C18 0.047(4) 0.031(3) 0.030(3) 0.001(2) 0.001(3) -0.001(3)
C19 0.031(3) 0.035(3) 0.030(3) -0.003(2) 0.000(2) 0.001(3)
B4 0.018(3) 0.016(3) 0.022(3) 0.003(2) -0.001(2) 0.001(2)
C20 0.013(2) 0.019(2) 0.023(2) 0.007(2) 0.0022(19) 0.0003(19)
C21 0.015(2) 0.026(3) 0.026(3) 0.000(2) 0.003(2) 0.000(2)
C22 0.017(2) 0.017(2) 0.033(3) 0.005(2) 0.003(2) 0.000(2)
C23 0.018(3) 0.030(3) 0.026(3) 0.011(2) 0.000(2) 0.006(2)
C24 0.022(3) 0.027(3) 0.026(3) 0.002(2) 0.001(2) 0.002(2)
C25 0.022(3) 0.019(2) 0.024(3) 0.002(2) 0.001(2) 0.000(2)
C26 0.035(3) 0.022(3) 0.047(3) 0.005(2) -0.008(2) 0.004(2)
C27 0.048(4) 0.037(3) 0.028(3) 0.000(2) -0.010(3) 0.008(3)
C28 0.021(3) 0.011(2) 0.026(3) -0.0011(19) 0.002(2) -0.001(2)
C29 0.022(3) 0.018(2) 0.028(3) 0.001(2) 0.002(2) 0.005(2)
C30 0.033(3) 0.020(2) 0.025(3) 0.006(2) 0.006(2) 0.005(2)
C31 0.029(3) 0.018(2) 0.030(3) -0.002(2) 0.012(2) -0.003(2)
C32 0.022(3) 0.014(2) 0.032(3) -0.005(2) 0.006(2) 0.001(2)
C33 0.026(3) 0.010(2) 0.020(2) -0.0030(18) 0.001(2) 0.000(2)
C34 0.041(3) 0.050(4) 0.032(3) 0.012(3) 0.013(3) 0.012(3)
C35 0.025(3) 0.032(3) 0.036(3) -0.003(2) 0.005(2) -0.002(2)
C36 0.020(2) 0.013(2) 0.019(2) 0.0065(18) -0.002(2) 0.002(2)
C37 0.015(2) 0.021(2) 0.022(2) 0.002(2) 0.003(2) 0.004(2)
C38 0.021(3) 0.023(2) 0.022(2) 0.003(2) -0.003(2) 0.002(2)
C39 0.024(3) 0.026(3) 0.026(3) 0.001(2) -0.006(2) -0.005(2)
C40 0.020(3) 0.028(3) 0.029(3) -0.003(2) 0.001(2) 0.000(2)
C41 0.023(3) 0.019(2) 0.020(2) 0.0011(19) -0.002(2) 0.001(2)
C42 0.028(3) 0.039(3) 0.033(3) -0.008(3) -0.002(2) 0.004(2)
C43 0.022(3) 0.053(4) 0.049(4) -0.020(3) 0.005(3) -0.006(3)
C44 0.013(2) 0.024(2) 0.020(2) 0.004(2) -0.0027(19) 0.001(2)
C45 0.018(2) 0.023(3) 0.020(2) 0.002(2) 0.0005(19) 0.001(2)
C46 0.022(2) 0.014(2) 0.022(2) 0.0032(19) -0.004(2) -0.0022(19)
C47 0.020(2) 0.015(2) 0.026(3) -0.001(2) -0.004(2) 0.005(2)
C48 0.019(3) 0.026(3) 0.019(2) 0.000(2) -0.003(2) 0.000(2)
C49 0.017(2) 0.020(2) 0.020(2) 0.007(2) -0.004(2) 0.000(2)
C50 0.031(3) 0.019(3) 0.040(3) 0.006(2) 0.005(2) 0.002(2)
C51 0.028(3) 0.026(3) 0.026(3) -0.002(2) 0.002(2) -0.001(2)

loop_
_atom_type_symbol
_atom_type_description
_atom_type_scat_dispersion_real
_atom_type_scat_dispersion_imag
_atom_type_scat_source
C C 0.0033 0.0016 'International Tables Vol C Tables 4.2.6.8 and 6.1.1.4'
H H 0.0000 0.0000 'International Tables Vol C Tables 4.2.6.8 and 6.1.1.4'
N N 0.0061 0.0033 'International Tables Vol C Tables 4.2.6.8 and 6.1.1.4'
B B 0.0013 0.0007 'International Tables Vol C Tables 4.2.6.8 and 6.1.1.4'
Mg Mg 0.0486 0.0363 'International Tables Vol C Tables 4.2.6.8 and 6.1.1.4'
O O 0.0106 0.0060 'International Tables Vol C Tables 4.2.6.8 and 6.1.1.4'

loop_
_geom_angle_atom_site_label_1
_geom_angle_atom_site_label_2
_geom_angle_atom_site_label_3
_geom_angle
O1 Mg1 N4 108.69(16)
O1 Mg1 N3 121.01(17)
N4 Mg1 N3 81.70(16)
O1 Mg1 N2 111.06(18)
N4 Mg1 N2 140.12(17)
N3 Mg1 N2 80.81(18)
O1 Mg1 N1 115.34(17)
N4 Mg1 N1 80.70(16)
N3 Mg1 N1 123.65(17)
N2 Mg1 N1 79.74(16)
C13 O1 Mg1 145.1(3)
C9 N1 C1 110.9(4)
C9 N1 C8 109.0(4)
C1 N1 C8 111.2(5)
C9 N1 Mg1 109.2(3)
C1 N1 Mg1 109.0(3)
C8 N1 Mg1 107.4(3)
C3 N2 C10 110.3(4)
C3 N2 C2 116.3(6)
C10 N2 C2 105.2(6)
C3 N2 Mg1 108.8(4)
C10 N2 Mg1 109.4(3)
C2 N2 Mg1 106.7(3)
C11 N3 C4 110.5(6)
C11 N3 C5 109.3(5)
C4 N3 C5 110.4(4)
C11 N3 Mg1 116.6(4)
C4 N3 Mg1 101.2(4)
C5 N3 Mg1 108.6(3)
C7 N4 C12 109.6(4)
C7 N4 C6 110.9(4)
C12 N4 C6 109.8(4)
C7 N4 Mg1 108.6(3)
C12 N4 Mg1 111.5(3)
C6 N4 Mg1 106.4(3)
C2 C1 N1 113.7(5)
C2 C1 H1A 108.8
N1 C1 H1A 108.8
C2 C1 H1B 108.8
N1 C1 H1B 108.8
H1A C1 H1B 107.7
C1 C2 N2 116.7(7)
C1 C2 H2A 108.1
N2 C2 H2A 108.1
C1 C2 H2B 108.1
N2 C2 H2B 108.1
H2A C2 H2B 107.3
N2 C3 C4 112.7(5)
N2 C3 H3A 109.0
C4 C3 H3A 109.0
N2 C3 H3B 109.0
C4 C3 H3B 109.0
H3A C3 H3B 107.8
N3 C4 C3 111.5(5)
N3 C4 H4A 109.3
C3 C4 H4A 109.3
N3 C4 H4B 109.3
C3 C4 H4B 109.3
H4A C4 H4B 108.0
N3 C5 C6 111.1(4)
N3 C5 H5A 109.4
C6 C5 H5A 109.4
N3 C5 H5B 109.4
C6 C5 H5B 109.4
H5A C5 H5B 108.0
N4 C6 C5 111.9(4)
N4 C6 H6A 109.2
C5 C6 H6A 109.2
N4 C6 H6B 109.2
C5 C6 H6B 109.2
H6A C6 H6B 107.9
N4 C7 C8 111.4(4)
N4 C7 H7A 109.3
C8 C7 H7A 109.3
N4 C7 H7B 109.3
C8 C7 H7B 109.3
H7A C7 H7B 108.0
N1 C8 C7 110.4(4)
N1 C8 H8A 109.6
C7 C8 H8A 109.6
N1 C8 H8B 109.6
C7 C8 H8B 109.6
H8A C8 H8B 108.1
N1 C9 H9A 109.5
N1 C9 H9B 109.5
H9A C9 H9B 109.5
N1 C9 H9C 109.5
H9A C9 H9C 109.5
H9B C9 H9C 109.5
N2 C10 H10A 109.5
N2 C10 H10B 109.5
H10A C10 H10B 109.5
N2 C10 H10C 109.5
H10A C10 H10C 109.5
H10B C10 H10C 109.5
N3 C11 H11A 109.5
N3 C11 H11B 109.5
H11A C11 H11B 109.5
N3 C11 H11C 109.5
H11A C11 H11C 109.5
H11B C11 H11C 109.5
N4 C12 H12A 109.5
N4 C12 H12B 109.5
H12A C12 H12B 109.5
N4 C12 H12C 109.5
H12A C12 H12C 109.5
H12B C12 H12C 109.5
O1 C13 C14 114.0(5)
O1 C13 H13A 108.8
C14 C13 H13A 108.8
O1 C13 H13B 108.8
C14 C13 H13B 108.8
H13A C13 H13B 107.6
C19 C14 C15 118.0(5)
C19 C14 C13 121.3(5)
C15 C14 C13 120.6(5)
C16 C15 C14 120.6(5)
C16 C15 H15 119.7
C14 C15 H15 119.7
C15 C16 C17 120.6(5)
C15 C16 H16 119.7
C17 C16 H16 119.7
C18 C17 C16 118.8(5)
C18 C17 H17 120.6
C16 C17 H17 120.6
C19 C18 C17 120.5(5)
C19 C18 H18 119.8
C17 C18 H18 119.8
C18 C19 C14 121.4(5)
C18 C19 H19 119.3
C14 C19 H19 119.3
C44 B4 C20 110.6(4)
C44 B4 C36 110.3(4)
C20 B4 C36 109.0(4)
C44 B4 C28 108.9(4)
C20 B4 C28 108.1(4)
C36 B4 C28 109.9(4)
C25 C20 C21 115.6(4)
C25 C20 B4 123.5(4)
C21 C20 B4 120.8(4)
C22 C21 C20 122.6(4)
C22 C21 H21 118.7
C20 C21 H21 118.7
C23 C22 C21 118.7(4)
C23 C22 C26 120.3(4)
C21 C22 C26 121.1(4)
C24 C23 C22 121.2(4)
C24 C23 H23 119.4
C22 C23 H23 119.4
C23 C24 C25 118.3(4)
C23 C24 C27 119.9(4)
C25 C24 C27 121.8(4)
C24 C25 C20 123.6(4)
C24 C25 H25 118.2
C20 C25 H25 118.2
C22 C26 H26A 109.5
C22 C26 H26B 109.5
H26A C26 H26B 109.5
C22 C26 H26C 109.5
H26A C26 H26C 109.5
H26B C26 H26C 109.5
C24 C27 H27A 109.5
C24 C27 H27B 109.5
H27A C27 H27B 109.5
C24 C27 H27C 109.5
H27A C27 H27C 109.5
H27B C27 H27C 109.5
C29 C28 C33 115.0(4)
C29 C28 B4 122.9(4)
C33 C28 B4 122.1(4)
C30 C29 C28 124.1(5)
C30 C29 H29 118.0
C28 C29 H29 118.0
C29 C30 C31 118.4(5)
C29 C30 C34 121.1(5)
C31 C30 C34 120.5(4)
C30 C31 C32 120.7(5)
C30 C31 H31 119.7
C32 C31 H31 119.7
C33 C32 C31 118.5(4)
C33 C32 C35 121.2(4)
C31 C32 C35 120.3(4)
C32 C33 C28 123.4(4)
C32 C33 H33 118.3
C28 C33 H33 118.3
C30 C34 H34A 109.5
C30 C34 H34B 109.5
H34A C34 H34B 109.5
C30 C34 H34C 109.5
H34A C34 H34C 109.5
H34B C34 H34C 109.5
C32 C35 H35A 109.5
C32 C35 H35B 109.5
H35A C35 H35B 109.5
C32 C35 H35C 109.5
H35A C35 H35C 109.5
H35B C35 H35C 109.5
C41 C36 C37 114.5(4)
C41 C36 B4 123.2(4)
C37 C36 B4 122.3(4)
C38 C37 C36 123.9(4)
C38 C37 H37 118.0
C36 C37 H37 118.0
C39 C38 C37 118.2(4)
C39 C38 C42 120.6(4)
C37 C38 C42 121.1(4)
C38 C39 C40 121.2(4)
C38 C39 H39 119.4
C40 C39 H39 119.4
C39 C40 C41 118.5(4)
C39 C40 C43 120.6(4)
C41 C40 C43 120.9(4)
C40 C41 C36 123.6(4)
C40 C41 H41 118.2
C36 C41 H41 118.2
C38 C42 H42A 109.5
C38 C42 H42B 109.5
H42A C42 H42B 109.5
C38 C42 H42C 109.5
H42A C42 H42C 109.5
H42B C42 H42C 109.5
C40 C43 H43A 109.5
C40 C43 H43B 109.5
H43A C43 H43B 109.5
C40 C43 H43C 109.5
H43A C43 H43C 109.5
H43B C43 H43C 109.5
C45 C44 C49 114.0(4)
C45 C44 B4 124.2(4)
C49 C44 B4 121.8(4)
C46 C45 C44 124.2(4)
C46 C45 H45 117.9
C44 C45 H45 117.9
C45 C46 C47 118.3(4)
C45 C46 C50 122.4(4)
C47 C46 C50 119.3(4)
C48 C47 C46 120.6(4)
C48 C47 H47 119.7
C46 C47 H47 119.7
C47 C48 C49 118.5(4)
C47 C48 C51 120.8(4)
C49 C48 C51 120.7(4)
C48 C49 C44 124.4(4)
C48 C49 H49 117.8
C44 C49 H49 117.8
C46 C50 H50A 109.5
C46 C50 H50B 109.5
H50A C50 H50B 109.5
C46 C50 H50C 109.5
H50A C50 H50C 109.5
H50B C50 H50C 109.5
C48 C51 H51A 109.5
C48 C51 H51B 109.5
H51A C51 H51B 109.5
C48 C51 H51C 109.5
H51A C51 H51C 109.5
H51B C51 H51C 109.5

loop_
_geom_bond_atom_site_label_1
_geom_bond_atom_site_label_2
_geom_bond_distance
Mg1 O1 1.873(4)
Mg1 N4 2.188(4)
Mg1 N3 2.209(4)
Mg1 N2 2.214(4)
Mg1 N1 2.227(4)
O1 C13 1.355(6)
N1 C9 1.465(6)
N1 C1 1.478(7)
N1 C8 1.480(7)
N2 C3 1.468(8)
N2 C10 1.470(7)
N2 C2 1.512(8)
N3 C11 1.471(8)
N3 C4 1.484(8)
N3 C5 1.494(7)
N4 C7 1.474(7)
N4 C12 1.485(6)
N4 C6 1.489(6)
C1 C2 1.379(9)
C1 H1A 0.9900
C1 H1B 0.9900
C2 H2A 0.9900
C2 H2B 0.9900
C3 C4 1.524(9)
C3 H3A 0.9900
C3 H3B 0.9900
C4 H4A 0.9900
C4 H4B 0.9900
C5 C6 1.521(8)
C5 H5A 0.9900
C5 H5B 0.9900
C6 H6A 0.9900
C6 H6B 0.9900
C7 C8 1.520(7)
C7 H7A 0.9900
C7 H7B 0.9900
C8 H8A 0.9900
C8 H8B 0.9900
C9 H9A 0.9800
C9 H9B 0.9800
C9 H9C 0.9800
C10 H10A 0.9800
C10 H10B 0.9800
C10 H10C 0.9800
C11 H11A 0.9800
C11 H11B 0.9800
C11 H11C 0.9800
C12 H12A 0.9800
C12 H12B 0.9800
C12 H12C 0.9800
C13 C14 1.505(7)
C13 H13A 0.9900
C13 H13B 0.9900
C14 C19 1.386(7)
C14 C15 1.394(8)
C15 C16 1.384(7)
C15 H15 0.9500
C16 C17 1.389(8)
C16 H16 0.9500
C17 C18 1.383(8)
C17 H17 0.9500
C18 C19 1.376(7)
C18 H18 0.9500
C19 H19 0.9500
B4 C44 1.646(7)
B4 C20 1.652(7)
B4 C36 1.668(7)
B4 C28 1.669(7)
C20 C25 1.400(7)
C20 C21 1.408(7)
C21 C22 1.400(7)
C21 H21 0.9500
C22 C23 1.394(7)
C22 C26 1.513(7)
C23 C24 1.385(7)
C23 H23 0.9500
C24 C25 1.395(7)
C24 C27 1.508(7)
C25 H25 0.9500
C26 H26A 0.9800
C26 H26B 0.9800
C26 H26C 0.9800
C27 H27A 0.9800
C27 H27B 0.9800
C27 H27C 0.9800
C28 C29 1.395(7)
C28 C33 1.403(6)
C29 C30 1.383(7)
C29 H29 0.9500
C30 C31 1.389(7)
C30 C34 1.517(7)
C31 C32 1.394(7)
C31 H31 0.9500
C32 C33 1.389(6)
C32 C35 1.512(7)
C33 H33 0.9500
C34 H34A 0.9800
C34 H34B 0.9800
C34 H34C 0.9800
C35 H35A 0.9800
C35 H35B 0.9800
C35 H35C 0.9800
C36 C41 1.402(7)
C36 C37 1.411(6)
C37 C38 1.393(7)
C37 H37 0.9500
C38 C39 1.384(7)
C38 C42 1.507(7)
C39 C40 1.390(7)
C39 H39 0.9500
C40 C41 1.395(7)
C40 C43 1.516(7)
C41 H41 0.9500
C42 H42A 0.9800
C42 H42B 0.9800
C42 H42C 0.9800
C43 H43A 0.9800
C43 H43B 0.9800
C43 H43C 0.9800
C44 C45 1.412(6)
C44 C49 1.412(6)
C45 C46 1.388(6)
C45 H45 0.9500
C46 C47 1.411(6)
C46 C50 1.515(6)
C47 C48 1.388(6)
C47 H47 0.9500
C48 C49 1.390(7)
C48 C51 1.517(7)
C49 H49 0.9500
C50 H50A 0.9800
C50 H50B 0.9800
C50 H50C 0.9800
C51 H51A 0.9800
C51 H51B 0.9800
C51 H51C 0.9800

loop_
_geom_torsion_atom_site_label_1
_geom_torsion_atom_site_label_2
_geom_torsion_atom_site_label_3
_geom_torsion_atom_site_label_4
_geom_torsion
N4 Mg1 O1 C13 163.5(6)
N3 Mg1 O1 C13 -105.1(6)
N2 Mg1 O1 C13 -13.3(7)
N1 Mg1 O1 C13 75.1(7)
C9 N1 C1 C2 -88.7(7)
C8 N1 C1 C2 149.8(7)
Mg1 N1 C1 C2 31.6(8)
N1 C1 C2 N2 -44.9(10)
C3 N2 C2 C1 -88.6(8)
C10 N2 C2 C1 149.0(7)
Mg1 N2 C2 C1 32.9(9)
C10 N2 C3 C4 -135.1(6)
C2 N2 C3 C4 105.3(7)
Mg1 N2 C3 C4 -15.2(7)
C11 N3 C4 C3 70.6(7)
C5 N3 C4 C3 -168.4(5)
Mg1 N3 C4 C3 -53.5(6)
N2 C3 C4 N3 48.8(8)
C11 N3 C5 C6 -159.2(5)
C4 N3 C5 C6 79.1(6)
Mg1 N3 C5 C6 -31.0(5)
C7 N4 C6 C5 -161.0(4)
C12 N4 C6 C5 77.7(5)
Mg1 N4 C6 C5 -43.1(5)
N3 C5 C6 N4 51.4(6)
C12 N4 C7 C8 -160.3(4)
C6 N4 C7 C8 78.3(5)
Mg1 N4 C7 C8 -38.3(5)
C9 N1 C8 C7 79.0(5)
C1 N1 C8 C7 -158.4(4)
Mg1 N1 C8 C7 -39.2(5)
N4 C7 C8 N1 53.6(6)
Mg1 O1 C13 C14 162.8(4)
O1 C13 C14 C19 31.9(7)
O1 C13 C14 C15 -148.7(5)
C19 C14 C15 C16 2.9(8)
C13 C14 C15 C16 -176.6(5)
C14 C15 C16 C17 -0.5(8)
C15 C16 C17 C18 -1.8(8)
C16 C17 C18 C19 1.6(8)
C17 C18 C19 C14 0.9(8)
C15 C14 C19 C18 -3.1(8)
C13 C14 C19 C18 176.3(5)
C44 B4 C20 C25 17.1(6)
C36 B4 C20 C25 138.5(4)
C28 B4 C20 C25 -102.1(5)
C44 B4 C20 C21 -167.1(4)
C36 B4 C20 C21 -45.7(5)
C28 B4 C20 C21 73.7(5)
C25 C20 C21 C22 0.7(7)
B4 C20 C21 C22 -175.4(4)
C20 C21 C22 C23 -2.3(7)
C20 C21 C22 C26 178.3(4)
C21 C22 C23 C24 1.7(7)
C26 C22 C23 C24 -178.9(4)
C22 C23 C24 C25 0.4(7)
C22 C23 C24 C27 179.8(5)
C23 C24 C25 C20 -2.1(7)
C27 C24 C25 C20 178.5(5)
C21 C20 C25 C24 1.5(7)
B4 C20 C25 C24 177.5(4)
C44 B4 C28 C29 85.2(5)
C20 B4 C28 C29 -154.6(4)
C36 B4 C28 C29 -35.8(6)
C44 B4 C28 C33 -91.5(5)
C20 B4 C28 C33 28.8(5)
C36 B4 C28 C33 147.5(4)
C33 C28 C29 C30 0.8(7)
B4 C28 C29 C30 -176.0(4)
C28 C29 C30 C31 0.6(7)
C28 C29 C30 C34 -179.5(5)
C29 C30 C31 C32 -1.5(7)
C34 C30 C31 C32 178.7(5)
C30 C31 C32 C33 0.9(7)
C30 C31 C32 C35 -177.7(4)
C31 C32 C33 C28 0.7(7)
C35 C32 C33 C28 179.2(4)
C29 C28 C33 C32 -1.5(6)
B4 C28 C33 C32 175.4(4)
C44 B4 C36 C41 30.4(6)
C20 B4 C36 C41 -91.3(5)
C28 B4 C36 C41 150.5(4)
C44 B4 C36 C37 -151.9(4)
C20 B4 C36 C37 86.5(5)
C28 B4 C36 C37 -31.8(6)
C41 C36 C37 C38 -0.4(6)
B4 C36 C37 C38 -178.3(4)
C36 C37 C38 C39 2.7(7)
C36 C37 C38 C42 -175.1(4)
C37 C38 C39 C40 -2.4(7)
C42 C38 C39 C40 175.3(4)
C38 C39 C40 C41 0.0(7)
C38 C39 C40 C43 -179.4(5)
C39 C40 C41 C36 2.4(7)
C43 C40 C41 C36 -178.1(5)
C37 C36 C41 C40 -2.2(6)
B4 C36 C41 C40 175.7(4)
C20 B4 C44 C45 -128.7(4)
C36 B4 C44 C45 110.7(5)
C28 B4 C44 C45 -10.0(6)
C20 B4 C44 C49 51.9(5)
C36 B4 C44 C49 -68.7(5)
C28 B4 C44 C49 170.6(4)
C49 C44 C45 C46 0.0(6)
B4 C44 C45 C46 -179.5(4)
C44 C45 C46 C47 1.8(7)
C44 C45 C46 C50 -178.9(4)
C45 C46 C47 C48 -1.9(7)
C50 C46 C47 C48 178.9(4)
C46 C47 C48 C49 0.1(7)
C46 C47 C48 C51 -178.7(4)
C47 C48 C49 C44 1.8(7)
C51 C48 C49 C44 -179.3(4)
C45 C44 C49 C48 -1.8(6)
B4 C44 C49 C48 177.6(4)
